data_7128180
loop_
_publ_author_name
'Niu, Ben'
'Wei, Yin'
'Shi, Min'

_publ_section_title
;
 Palladium catalyzed divergent cycloadditions of
 vinylidenecyclopropane-diesters with methyleneindolinones enabled by
 zwitterionic \p-propargyl palladium species.
;
_journal_issue 39
_journal_name_full 'Chemical communications (Cambridge, England)'
_journal_page_first 4783
_journal_page_last 4786
_journal_paper_doi 10.1039/d1cc01453f
_journal_volume 57
_journal_year 2021
_chemical_formula_sum 'C29 H28 Br N O7'
_chemical_formula_weight 582.43
_space_group_crystal_system monoclinic
_space_group_IT_number 14
_space_group_name_Hall '-P 2ybc'
_space_group_name_H-M_alt 'P 1 21/c 1'
_atom_sites_solution_hydrogens mixed
_audit_creation_method SHELXL-2013
_audit_update_record
;
2020-07-08 deposited with the CCDC.	2021-04-06 downloaded from the CCDC.
;
_cell_angle_alpha 90
_cell_angle_beta 103.3330(10)
_cell_angle_gamma 90
_cell_formula_units_Z 4
_cell_length_a 13.1045(3)
_cell_length_b 14.6076(4)
_cell_length_c 14.4910(4)
_cell_measurement_reflns_used 9911
_cell_measurement_temperature 293(2)
_cell_measurement_theta_max 51.752
_cell_measurement_theta_min 4.698
_cell_volume 2699.18(12)
_computing_cell_refinement 'Bruker SAINT'
_computing_data_collection 'Bruker APEX2'
_computing_data_reduction 'Bruker SAINT'
_computing_molecular_graphics 'Bruker SHELXTL'
_computing_publication_material 'Bruker SHELXTL'
_computing_structure_refinement 'SHELXL-2013 (Sheldrick, 2013)'
_computing_structure_solution 'SHELXS-97 (Sheldrick 2008)'
_diffrn_ambient_temperature 293(2)
_diffrn_measured_fraction_theta_full 0.997
_diffrn_measured_fraction_theta_max 0.997
_diffrn_measurement_device_type 'Bruker APEX-II CCD'
_diffrn_measurement_method '\f and \w scans'
_diffrn_radiation_type MoK\a
_diffrn_radiation_wavelength 0.71073
_diffrn_reflns_av_R_equivalents 0.0597
_diffrn_reflns_av_unetI/netI 0.0357
_diffrn_reflns_Laue_measured_fraction_full 0.997
_diffrn_reflns_Laue_measured_fraction_max 0.997
_diffrn_reflns_limit_h_max 16
_diffrn_reflns_limit_h_min -16
_diffrn_reflns_limit_k_max 18
_diffrn_reflns_limit_k_min -18
_diffrn_reflns_limit_l_max 17
_diffrn_reflns_limit_l_min -17
_diffrn_reflns_number 40285
_diffrn_reflns_point_group_measured_fraction_full 0.997
_diffrn_reflns_point_group_measured_fraction_max 0.997
_diffrn_reflns_theta_full 25.242
_diffrn_reflns_theta_max 25.999
_diffrn_reflns_theta_min 2.765
_exptl_absorpt_coefficient_mu 1.571
_exptl_absorpt_correction_T_max 0.7456
_exptl_absorpt_correction_T_min 0.5089
_exptl_absorpt_correction_type multi-scan
_exptl_absorpt_process_details sadabs
_exptl_crystal_colour colorless
_exptl_crystal_density_diffrn 1.433
_exptl_crystal_description prismatic
_exptl_crystal_F_000 1200
_exptl_crystal_size_max 0.180
_exptl_crystal_size_mid 0.150
_exptl_crystal_size_min 0.130
_refine_diff_density_max 0.490
_refine_diff_density_min -0.683
_refine_diff_density_rms 0.048
_refine_ls_extinction_coef 0.0065(7)
_refine_ls_extinction_expression Fc^*^=kFc[1+0.001xFc^2^\l^3^/sin(2\q)]^-1/4^
_refine_ls_extinction_method SHELXL
_refine_ls_goodness_of_fit_ref 1.014
_refine_ls_hydrogen_treatment mixed
_refine_ls_matrix_type full
_refine_ls_number_parameters 355
_refine_ls_number_reflns 5280
_refine_ls_number_restraints 0
_refine_ls_restrained_S_all 1.014
_refine_ls_R_factor_all 0.0559
_refine_ls_R_factor_gt 0.0382
_refine_ls_shift/su_max 0.003
_refine_ls_shift/su_mean 0.000
_refine_ls_structure_factor_coef Fsqd
_refine_ls_weighting_details 'w=1/[\s^2^(Fo^2^)+(0.0364P)^2^+1.5871P] where P=(Fo^2^+2Fc^2^)/3'
_refine_ls_weighting_scheme calc
_refine_ls_wR_factor_gt 0.0868
_refine_ls_wR_factor_ref 0.0976
_reflns_Friedel_coverage 0.000
_reflns_number_gt 4107
_reflns_number_total 5280
_reflns_threshold_expression 'I > 2\s(I)'
_cod_data_source_file d1cc01453f2.cif
_cod_data_source_block mo_d8v20301_0m
_cod_depositor_comments 'Adding full bibliography for 7128180--7128181.cif.'
_cod_original_sg_symbol_H-M 'P 21/c'
_cod_database_code 7128180
_shelx_space_group_comment
; 
The symmetry employed for this shelxl refinement is uniquely defined 
by the following loop, which should always be used as a source of 
symmetry information in preference to the above space-group names. 
They are only intended as comments. 
;
_shelx_estimated_absorpt_t_min 0.765
_shelx_estimated_absorpt_t_max 0.822
_shelxl_version_number 2013-4

loop_
_space_group_symop_operation_xyz
'x, y, z'
'-x, y+1/2, -z+1/2'
'-x, -y, -z'
'x, -y-1/2, z-1/2'

loop_
_atom_site_label
_atom_site_type_symbol
_atom_site_fract_x
_atom_site_fract_y
_atom_site_fract_z
_atom_site_U_iso_or_equiv
_atom_site_adp_type
_atom_site_occupancy
_atom_site_site_symmetry_order
_atom_site_calc_flag
_atom_site_refinement_flags_posn
_atom_site_refinement_flags_adp
_atom_site_refinement_flags_occupancy
_atom_site_disorder_assembly
_atom_site_disorder_group
Br1 Br 0.73781(3) 0.39633(2) 0.53601(2) 0.07132(15) Uani 1 1 d . . . . .
O1 O 0.51578(14) 0.61265(12) 0.04746(12) 0.0535(4) Uani 1 1 d . . . . .
O2 O 0.71026(17) 0.74842(17) 0.37092(15) 0.0818(7) Uani 1 1 d . . . . .
O3 O 0.54654(13) 0.71680(12) 0.29528(13) 0.0566(5) Uani 1 1 d . . . . .
O4 O 0.72474(14) 0.84999(12) 0.14098(16) 0.0659(6) Uani 1 1 d . . . . .
O5 O 0.88180(12) 0.80321(10) 0.12590(12) 0.0448(4) Uani 1 1 d . . . . .
O6 O 0.89401(16) 0.62170(12) 0.33030(15) 0.0673(6) Uani 1 1 d . . . . .
O7 O 0.90932(13) 0.77368(12) 0.32193(12) 0.0531(4) Uani 1 1 d . . . . .
N1 N 0.47236(14) 0.52434(12) 0.16339(13) 0.0391(4) Uani 1 1 d . . . . .
C1 C 0.52267(17) 0.49358(15) 0.25448(16) 0.0381(5) Uani 1 1 d . . . . .
C2 C 0.4808(2) 0.43954(18) 0.31417(19) 0.0531(6) Uani 1 1 d . . . . .
H2 H 0.4108 0.4217 0.2982 0.064 Uiso 1 1 calc R U . . .
C3 C 0.5464(2) 0.41275(19) 0.39853(19) 0.0576(7) Uani 1 1 d . . . . .
H3 H 0.5206 0.3763 0.4407 0.069 Uiso 1 1 calc R U . . .
C4 C 0.6501(2) 0.43978(17) 0.42065(17) 0.0477(6) Uani 1 1 d . . . . .
C5 C 0.69196(18) 0.49601(15) 0.36156(15) 0.0394(5) Uani 1 1 d . . . . .
H5 H 0.7618 0.5143 0.3779 0.047 Uiso 1 1 calc R U . . .
C6 C 0.62618(16) 0.52370(14) 0.27772(15) 0.0336(5) Uani 1 1 d . . . . .
C7 C 0.64580(16) 0.58084(14) 0.19622(15) 0.0330(5) Uani 1 1 d . . . . .
C8 C 0.53784(17) 0.57539(15) 0.12438(15) 0.0378(5) Uani 1 1 d . . . . .
C9 C 0.73279(17) 0.54451(14) 0.15195(15) 0.0365(5) Uani 1 1 d . . . . .
C10 C 0.74399(19) 0.45788(16) 0.13642(17) 0.0442(6) Uani 1 1 d . . . . .
C11 C 0.7491(3) 0.3715(2) 0.1203(3) 0.0716(9) Uani 1 1 d . . . . .
C12 C 0.79737(19) 0.62256(15) 0.12880(18) 0.0434(5) Uani 1 1 d . . . . .
H12A H 0.7716 0.6421 0.0636 0.052 Uiso 1 1 calc R U . . .
H12B H 0.8703 0.6046 0.1378 0.052 Uiso 1 1 calc R U . . .
C13 C 0.78568(16) 0.70047(14) 0.19848(15) 0.0344(5) Uani 1 1 d . . . . .
C14 C 0.67328(16) 0.68512(14) 0.21284(15) 0.0336(5) Uani 1 1 d . . . . .
H14 H 0.6263 0.7179 0.1609 0.040 Uiso 1 1 calc R U . . .
C15 C 0.64901(19) 0.72102(16) 0.30279(18) 0.0439(6) Uani 1 1 d . . . . .
C16 C 0.5080(3) 0.7419(3) 0.3778(3) 0.0909(12) Uani 1 1 d . . . . .
H16A H 0.4362 0.7231 0.3688 0.136 Uiso 1 1 calc R U . . .
H16B H 0.5127 0.8070 0.3864 0.136 Uiso 1 1 calc R U . . .
H16C H 0.5495 0.7122 0.4329 0.136 Uiso 1 1 calc R U . . .
C17 C 0.79225(17) 0.79359(15) 0.15275(16) 0.0379(5) Uani 1 1 d . . . . .
C18 C 0.9011(2) 0.89252(16) 0.0887(2) 0.0528(7) Uani 1 1 d . . . . .
H18A H 0.8648 0.9396 0.1158 0.063 Uiso 1 1 calc R U . . .
H18B H 0.8753 0.8935 0.0203 0.063 Uiso 1 1 calc R U . . .
C19 C 1.0149(3) 0.9102(2) 0.1133(3) 0.0789(10) Uani 1 1 d . . . . .
H19A H 1.0503 0.8634 0.0861 0.118 Uiso 1 1 calc R U . . .
H19B H 1.0398 0.9098 0.1810 0.118 Uiso 1 1 calc R U . . .
H19C H 1.0287 0.9688 0.0889 0.118 Uiso 1 1 calc R U . . .
C20 C 0.86898(17) 0.69315(16) 0.29114(17) 0.0436(5) Uani 1 1 d . . . . .
C21 C 0.9812(3) 0.7762(2) 0.4151(2) 0.0742(9) Uani 1 1 d . . . . .
H21A H 1.0471 0.7475 0.4123 0.089 Uiso 1 1 calc R U . . .
H21B H 0.9513 0.7430 0.4606 0.089 Uiso 1 1 calc R U . . .
C22 C 0.9991(3) 0.8723(3) 0.4447(2) 0.0886(11) Uani 1 1 d . . . . .
H22A H 1.0231 0.9058 0.3968 0.133 Uiso 1 1 calc R U . . .
H22B H 1.0511 0.8752 0.5034 0.133 Uiso 1 1 calc R U . . .
H22C H 0.9348 0.8985 0.4533 0.133 Uiso 1 1 calc R U . . .
C23 C 0.36340(17) 0.50485(17) 0.11676(17) 0.0461(6) Uani 1 1 d . . . . .
H23A H 0.3482 0.4413 0.1279 0.055 Uiso 1 1 calc R U . . .
H23B H 0.3541 0.5131 0.0489 0.055 Uiso 1 1 calc R U . . .
C24 C 0.28658(18) 0.56504(17) 0.15108(16) 0.0430(5) Uani 1 1 d . . . . .
C25 C 0.20535(19) 0.5282(2) 0.18580(19) 0.0552(7) Uani 1 1 d . . . . .
H25 H 0.1998 0.4650 0.1907 0.066 Uiso 1 1 calc R U . . .
C26 C 0.1325(2) 0.5841(2) 0.2131(2) 0.0649(8) Uani 1 1 d . . . . .
H26 H 0.0786 0.5584 0.2364 0.078 Uiso 1 1 calc R U . . .
C27 C 0.1394(2) 0.6766(2) 0.2062(2) 0.0661(8) Uani 1 1 d . . . . .
H27 H 0.0895 0.7140 0.2235 0.079 Uiso 1 1 calc R U . . .
C28 C 0.2202(2) 0.7147(2) 0.1734(2) 0.0661(8) Uani 1 1 d . . . . .
H28 H 0.2257 0.7780 0.1697 0.079 Uiso 1 1 calc R U . . .
C29 C 0.2931(2) 0.65957(18) 0.1461(2) 0.0561(7) Uani 1 1 d . . . . .
H29 H 0.3475 0.6860 0.1241 0.067 Uiso 1 1 calc R U . . .
H11A H 0.793(3) 0.337(2) 0.169(2) 0.089(11) Uiso 1 1 d . . . . .
H11B H 0.708(3) 0.348(3) 0.059(3) 0.106(13) Uiso 1 1 d . . . . .

loop_
_atom_site_aniso_label
_atom_site_aniso_U_11
_atom_site_aniso_U_22
_atom_site_aniso_U_33
_atom_site_aniso_U_23
_atom_site_aniso_U_13
_atom_site_aniso_U_12
Br1 0.0834(2) 0.0682(2) 0.05122(19) 0.02378(14) -0.00730(14) -0.01792(16)
O1 0.0534(10) 0.0652(11) 0.0398(9) 0.0127(8) 0.0062(8) -0.0038(8)
O2 0.0662(13) 0.1202(19) 0.0659(13) -0.0434(13) 0.0292(11) -0.0263(13)
O3 0.0494(10) 0.0640(11) 0.0674(12) -0.0141(9) 0.0360(9) -0.0013(9)
O4 0.0558(11) 0.0439(10) 0.1099(16) 0.0236(10) 0.0434(11) 0.0167(9)
O5 0.0440(9) 0.0357(8) 0.0620(10) 0.0120(7) 0.0272(8) 0.0027(7)
O6 0.0699(13) 0.0493(11) 0.0743(13) 0.0204(10) -0.0005(10) 0.0078(9)
O7 0.0519(10) 0.0502(10) 0.0503(10) 0.0111(8) -0.0024(8) -0.0120(8)
N1 0.0335(10) 0.0410(10) 0.0415(10) 0.0034(8) 0.0059(8) -0.0045(8)
C1 0.0387(12) 0.0361(11) 0.0402(12) 0.0019(9) 0.0104(10) -0.0020(9)
C2 0.0438(14) 0.0584(15) 0.0580(16) 0.0125(13) 0.0135(12) -0.0151(12)
C3 0.0612(17) 0.0631(17) 0.0493(15) 0.0170(13) 0.0146(13) -0.0181(14)
C4 0.0575(15) 0.0440(13) 0.0395(13) 0.0078(11) 0.0069(11) -0.0048(12)
C5 0.0415(12) 0.0367(11) 0.0394(12) 0.0027(9) 0.0081(10) -0.0050(10)
C6 0.0349(11) 0.0309(10) 0.0369(11) 0.0006(9) 0.0122(9) -0.0025(9)
C7 0.0326(11) 0.0324(11) 0.0357(11) 0.0016(9) 0.0113(9) -0.0005(9)
C8 0.0410(12) 0.0372(11) 0.0356(12) -0.0006(9) 0.0097(10) 0.0005(10)
C9 0.0397(12) 0.0348(11) 0.0371(11) 0.0005(9) 0.0133(10) 0.0027(9)
C10 0.0518(14) 0.0409(13) 0.0438(13) 0.0025(10) 0.0188(11) 0.0037(11)
C11 0.112(3) 0.0404(15) 0.069(2) 0.0032(15) 0.035(2) 0.0117(17)
C12 0.0453(13) 0.0387(12) 0.0536(14) 0.0001(10) 0.0268(11) 0.0024(10)
C13 0.0326(11) 0.0323(11) 0.0415(12) 0.0033(9) 0.0152(9) 0.0013(9)
C14 0.0340(11) 0.0321(11) 0.0383(11) 0.0019(9) 0.0158(9) 0.0009(9)
C15 0.0475(14) 0.0372(12) 0.0541(15) -0.0041(11) 0.0261(12) -0.0047(10)
C16 0.093(3) 0.105(3) 0.099(3) -0.029(2) 0.073(2) -0.011(2)
C17 0.0387(12) 0.0348(11) 0.0444(13) 0.0021(9) 0.0180(10) 0.0004(10)
C18 0.0623(16) 0.0389(13) 0.0650(17) 0.0144(12) 0.0309(14) -0.0029(11)
C19 0.073(2) 0.0553(17) 0.108(3) 0.0061(17) 0.0197(19) -0.0259(15)
C20 0.0368(12) 0.0431(13) 0.0531(14) 0.0092(11) 0.0148(11) 0.0015(10)
C21 0.070(2) 0.079(2) 0.0595(18) 0.0193(16) -0.0140(15) -0.0151(16)
C22 0.084(2) 0.106(3) 0.063(2) -0.0112(19) -0.0100(18) -0.007(2)
C23 0.0364(12) 0.0470(13) 0.0504(14) -0.0015(11) 0.0011(10) -0.0068(10)
C24 0.0354(12) 0.0508(13) 0.0392(12) 0.0023(10) 0.0012(10) -0.0041(10)
C25 0.0420(14) 0.0621(16) 0.0576(16) 0.0169(13) 0.0035(12) -0.0040(12)
C26 0.0410(15) 0.095(2) 0.0605(17) 0.0160(16) 0.0160(13) 0.0016(15)
C27 0.0532(17) 0.085(2) 0.0619(18) -0.0066(16) 0.0170(14) 0.0093(16)
C28 0.0645(18) 0.0555(16) 0.080(2) -0.0099(15) 0.0210(16) 0.0044(14)
C29 0.0524(15) 0.0537(16) 0.0649(17) -0.0030(13) 0.0191(13) -0.0059(13)

loop_
_atom_type_symbol
_atom_type_description
_atom_type_scat_dispersion_real
_atom_type_scat_dispersion_imag
_atom_type_scat_source
C C 0.0033 0.0016 'International Tables Vol C Tables 4.2.6.8 and 6.1.1.4'
H H 0.0000 0.0000 'International Tables Vol C Tables 4.2.6.8 and 6.1.1.4'
Br Br -0.2901 2.4595 'International Tables Vol C Tables 4.2.6.8 and 6.1.1.4'
N N 0.0061 0.0033 'International Tables Vol C Tables 4.2.6.8 and 6.1.1.4'
O O 0.0106 0.0060 'International Tables Vol C Tables 4.2.6.8 and 6.1.1.4'

loop_
_geom_angle_atom_site_label_1
_geom_angle_atom_site_label_2
_geom_angle_atom_site_label_3
_geom_angle
_geom_angle_site_symmetry_1
_geom_angle_site_symmetry_3
_geom_angle_publ_flag
C15 O3 C16 117.5(2) . . ?
C17 O5 C18 116.42(17) . . ?
C20 O7 C21 117.2(2) . . ?
C8 N1 C1 111.26(18) . . ?
C8 N1 C23 124.06(19) . . ?
C1 N1 C23 124.68(18) . . ?
C2 C1 C6 122.5(2) . . ?
C2 C1 N1 127.2(2) . . ?
C6 C1 N1 110.24(18) . . ?
C1 C2 C3 117.6(2) . . ?
C1 C2 H2 121.2 . . ?
C3 C2 H2 121.2 . . ?
C2 C3 C4 120.2(2) . . ?
C2 C3 H3 119.9 . . ?
C4 C3 H3 119.9 . . ?
C3 C4 C5 122.3(2) . . ?
C3 C4 Br1 118.08(18) . . ?
C5 C4 Br1 119.62(18) . . ?
C6 C5 C4 117.5(2) . . ?
C6 C5 H5 121.2 . . ?
C4 C5 H5 121.2 . . ?
C5 C6 C1 119.81(19) . . ?
C5 C6 C7 131.64(19) . . ?
C1 C6 C7 108.46(18) . . ?
C6 C7 C9 114.41(17) . . ?
C6 C7 C8 101.66(16) . . ?
C9 C7 C8 110.71(17) . . ?
C6 C7 C14 119.25(17) . . ?
C9 C7 C14 103.56(16) . . ?
C8 C7 C14 107.08(16) . . ?
O1 C8 N1 126.2(2) . . ?
O1 C8 C7 125.4(2) . . ?
N1 C8 C7 108.37(18) . . ?
C10 C9 C12 127.4(2) . . ?
C10 C9 C7 122.5(2) . . ?
C12 C9 C7 110.09(17) . . ?
C11 C10 C9 176.6(3) . . ?
C10 C11 H11A 116(2) . . ?
C10 C11 H11B 117(2) . . ?
H11A C11 H11B 126(3) . . ?
C9 C12 C13 105.41(17) . . ?
C9 C12 H12A 110.7 . . ?
C13 C12 H12A 110.7 . . ?
C9 C12 H12B 110.7 . . ?
C13 C12 H12B 110.7 . . ?
H12A C12 H12B 108.8 . . ?
C17 C13 C20 110.14(18) . . ?
C17 C13 C14 109.75(17) . . ?
C20 C13 C14 112.37(17) . . ?
C17 C13 C12 110.34(17) . . ?
C20 C13 C12 111.28(18) . . ?
C14 C13 C12 102.75(17) . . ?
C15 C14 C13 117.56(18) . . ?
C15 C14 C7 112.56(17) . . ?
C13 C14 C7 108.11(16) . . ?
C15 C14 H14 105.9 . . ?
C13 C14 H14 105.9 . . ?
C7 C14 H14 105.9 . . ?
O2 C15 O3 124.2(2) . . ?
O2 C15 C14 126.8(2) . . ?
O3 C15 C14 109.0(2) . . ?
O3 C16 H16A 109.5 . . ?
O3 C16 H16B 109.5 . . ?
H16A C16 H16B 109.5 . . ?
O3 C16 H16C 109.5 . . ?
H16A C16 H16C 109.5 . . ?
H16B C16 H16C 109.5 . . ?
O4 C17 O5 124.2(2) . . ?
O4 C17 C13 124.4(2) . . ?
O5 C17 C13 111.38(18) . . ?
O5 C18 C19 108.6(2) . . ?
O5 C18 H18A 110.0 . . ?
C19 C18 H18A 110.0 . . ?
O5 C18 H18B 110.0 . . ?
C19 C18 H18B 110.0 . . ?
H18A C18 H18B 108.3 . . ?
C18 C19 H19A 109.5 . . ?
C18 C19 H19B 109.5 . . ?
H19A C19 H19B 109.5 . . ?
C18 C19 H19C 109.5 . . ?
H19A C19 H19C 109.5 . . ?
H19B C19 H19C 109.5 . . ?
O6 C20 O7 124.8(2) . . ?
O6 C20 C13 122.7(2) . . ?
O7 C20 C13 112.52(19) . . ?
O7 C21 C22 108.7(2) . . ?
O7 C21 H21A 110.0 . . ?
C22 C21 H21A 110.0 . . ?
O7 C21 H21B 110.0 . . ?
C22 C21 H21B 110.0 . . ?
H21A C21 H21B 108.3 . . ?
C21 C22 H22A 109.5 . . ?
C21 C22 H22B 109.5 . . ?
H22A C22 H22B 109.5 . . ?
C21 C22 H22C 109.5 . . ?
H22A C22 H22C 109.5 . . ?
H22B C22 H22C 109.5 . . ?
N1 C23 C24 112.98(19) . . ?
N1 C23 H23A 109.0 . . ?
C24 C23 H23A 109.0 . . ?
N1 C23 H23B 109.0 . . ?
C24 C23 H23B 109.0 . . ?
H23A C23 H23B 107.8 . . ?
C29 C24 C25 117.9(2) . . ?
C29 C24 C23 120.7(2) . . ?
C25 C24 C23 121.4(2) . . ?
C26 C25 C24 120.9(3) . . ?
C26 C25 H25 119.6 . . ?
C24 C25 H25 119.6 . . ?
C27 C26 C25 120.3(3) . . ?
C27 C26 H26 119.9 . . ?
C25 C26 H26 119.9 . . ?
C26 C27 C28 119.9(3) . . ?
C26 C27 H27 120.1 . . ?
C28 C27 H27 120.1 . . ?
C27 C28 C29 120.2(3) . . ?
C27 C28 H28 119.9 . . ?
C29 C28 H28 119.9 . . ?
C28 C29 C24 120.9(3) . . ?
C28 C29 H29 119.6 . . ?
C24 C29 H29 119.6 . . ?

loop_
_geom_bond_atom_site_label_1
_geom_bond_atom_site_label_2
_geom_bond_distance
_geom_bond_site_symmetry_2
_geom_bond_publ_flag
Br1 C4 1.906(2) . ?
O1 C8 1.214(3) . ?
O2 C15 1.189(3) . ?
O3 C15 1.323(3) . ?
O3 C16 1.448(3) . ?
O4 C17 1.192(3) . ?
O5 C17 1.326(3) . ?
O5 C18 1.456(3) . ?
O6 C20 1.197(3) . ?
O7 C20 1.324(3) . ?
O7 C21 1.458(3) . ?
N1 C8 1.355(3) . ?
N1 C1 1.406(3) . ?
N1 C23 1.460(3) . ?
C1 C2 1.375(3) . ?
C1 C6 1.391(3) . ?
C2 C3 1.379(4) . ?
C2 H2 0.9300 . ?
C3 C4 1.380(4) . ?
C3 H3 0.9300 . ?
C4 C5 1.387(3) . ?
C5 C6 1.378(3) . ?
C5 H5 0.9300 . ?
C6 C7 1.516(3) . ?
C7 C9 1.526(3) . ?
C7 C8 1.553(3) . ?
C7 C14 1.571(3) . ?
C9 C10 1.300(3) . ?
C9 C12 1.503(3) . ?
C10 C11 1.287(4) . ?
C11 H11A 0.95(3) . ?
C11 H11B 0.99(4) . ?
C12 C13 1.552(3) . ?
C12 H12A 0.9700 . ?
C12 H12B 0.9700 . ?
C13 C17 1.524(3) . ?
C13 C20 1.527(3) . ?
C13 C14 1.551(3) . ?
C14 C15 1.505(3) . ?
C14 H14 0.9800 . ?
C16 H16A 0.9600 . ?
C16 H16B 0.9600 . ?
C16 H16C 0.9600 . ?
C18 C19 1.473(4) . ?
C18 H18A 0.9700 . ?
C18 H18B 0.9700 . ?
C19 H19A 0.9600 . ?
C19 H19B 0.9600 . ?
C19 H19C 0.9600 . ?
C21 C22 1.470(4) . ?
C21 H21A 0.9700 . ?
C21 H21B 0.9700 . ?
C22 H22A 0.9600 . ?
C22 H22B 0.9600 . ?
C22 H22C 0.9600 . ?
C23 C24 1.505(3) . ?
C23 H23A 0.9700 . ?
C23 H23B 0.9700 . ?
C24 C29 1.386(4) . ?
C24 C25 1.387(3) . ?
C25 C26 1.382(4) . ?
C25 H25 0.9300 . ?
C26 C27 1.359(4) . ?
C26 H26 0.9300 . ?
C27 C28 1.375(4) . ?
C27 H27 0.9300 . ?
C28 C29 1.376(4) . ?
C28 H28 0.9300 . ?
C29 H29 0.9300 . ?

loop_
_geom_hbond_atom_site_label_D
_geom_hbond_atom_site_label_H
_geom_hbond_atom_site_label_A
_geom_hbond_distance_DH
_geom_hbond_distance_HA
_geom_hbond_distance_DA
_geom_hbond_angle_DHA
_geom_hbond_site_symmetry_A
C19 H19C O6 0.96 2.62 3.345(3) 133.1 2_755
C18 H18A Br1 0.97 2.99 3.731(3) 133.8 4_575
C16 H16B O1 0.96 2.60 3.234(4) 123.4 4_576
C14 H14 O1 0.98 2.46 2.974(3) 112.1 .
C5 H5 O6 0.93 2.55 3.338(3) 143.0 .
C2 H2 O4 0.93 2.40 3.193(3) 143.4 2_645

loop_
_geom_torsion_atom_site_label_1
_geom_torsion_atom_site_label_2
_geom_torsion_atom_site_label_3
_geom_torsion_atom_site_label_4
_geom_torsion
_geom_torsion_site_symmetry_1
_geom_torsion_site_symmetry_2
_geom_torsion_site_symmetry_3
_geom_torsion_site_symmetry_4
_geom_torsion_publ_flag
C8 N1 C1 C2 -179.2(2) . . . . ?
C23 N1 C1 C2 1.4(4) . . . . ?
C8 N1 C1 C6 -0.8(3) . . . . ?
C23 N1 C1 C6 179.8(2) . . . . ?
C6 C1 C2 C3 -2.1(4) . . . . ?
N1 C1 C2 C3 176.1(2) . . . . ?
C1 C2 C3 C4 -0.2(4) . . . . ?
C2 C3 C4 C5 1.7(4) . . . . ?
C2 C3 C4 Br1 -177.5(2) . . . . ?
C3 C4 C5 C6 -0.9(4) . . . . ?
Br1 C4 C5 C6 178.30(17) . . . . ?
C4 C5 C6 C1 -1.3(3) . . . . ?
C4 C5 C6 C7 -177.3(2) . . . . ?
C2 C1 C6 C5 2.8(3) . . . . ?
N1 C1 C6 C5 -175.61(19) . . . . ?
C2 C1 C6 C7 179.7(2) . . . . ?
N1 C1 C6 C7 1.2(2) . . . . ?
C5 C6 C7 C9 55.9(3) . . . . ?
C1 C6 C7 C9 -120.5(2) . . . . ?
C5 C6 C7 C8 175.2(2) . . . . ?
C1 C6 C7 C8 -1.2(2) . . . . ?
C5 C6 C7 C14 -67.5(3) . . . . ?
C1 C6 C7 C14 116.2(2) . . . . ?
C1 N1 C8 O1 -178.3(2) . . . . ?
C23 N1 C8 O1 1.1(4) . . . . ?
C1 N1 C8 C7 0.0(2) . . . . ?
C23 N1 C8 C7 179.44(19) . . . . ?
C6 C7 C8 O1 179.0(2) . . . . ?
C9 C7 C8 O1 -59.0(3) . . . . ?
C14 C7 C8 O1 53.2(3) . . . . ?
C6 C7 C8 N1 0.7(2) . . . . ?
C9 C7 C8 N1 122.63(19) . . . . ?
C14 C7 C8 N1 -125.13(18) . . . . ?
C6 C7 C9 C10 41.4(3) . . . . ?
C8 C7 C9 C10 -72.8(3) . . . . ?
C14 C7 C9 C10 172.8(2) . . . . ?
C6 C7 C9 C12 -139.98(19) . . . . ?
C8 C7 C9 C12 105.9(2) . . . . ?
C14 C7 C9 C12 -8.6(2) . . . . ?
C10 C9 C12 C13 -155.6(2) . . . . ?
C7 C9 C12 C13 25.8(2) . . . . ?
C9 C12 C13 C17 -148.74(19) . . . . ?
C9 C12 C13 C20 88.7(2) . . . . ?
C9 C12 C13 C14 -31.8(2) . . . . ?
C17 C13 C14 C15 -86.8(2) . . . . ?
C20 C13 C14 C15 36.1(3) . . . . ?
C12 C13 C14 C15 155.81(19) . . . . ?
C17 C13 C14 C7 144.43(17) . . . . ?
C20 C13 C14 C7 -92.7(2) . . . . ?
C12 C13 C14 C7 27.0(2) . . . . ?
C6 C7 C14 C15 -15.1(3) . . . . ?
C9 C7 C14 C15 -143.58(19) . . . . ?
C8 C7 C14 C15 99.4(2) . . . . ?
C6 C7 C14 C13 116.44(19) . . . . ?
C9 C7 C14 C13 -12.0(2) . . . . ?
C8 C7 C14 C13 -129.08(17) . . . . ?
C16 O3 C15 O2 -4.0(4) . . . . ?
C16 O3 C15 C14 175.4(2) . . . . ?
C13 C14 C15 O2 -11.8(4) . . . . ?
C7 C14 C15 O2 114.9(3) . . . . ?
C13 C14 C15 O3 168.81(18) . . . . ?
C7 C14 C15 O3 -64.6(2) . . . . ?
C18 O5 C17 O4 6.4(4) . . . . ?
C18 O5 C17 C13 -174.85(19) . . . . ?
C20 C13 C17 O4 -115.7(3) . . . . ?
C14 C13 C17 O4 8.5(3) . . . . ?
C12 C13 C17 O4 121.0(3) . . . . ?
C20 C13 C17 O5 65.6(2) . . . . ?
C14 C13 C17 O5 -170.21(18) . . . . ?
C12 C13 C17 O5 -57.7(2) . . . . ?
C17 O5 C18 C19 148.0(2) . . . . ?
C21 O7 C20 O6 -6.8(4) . . . . ?
C21 O7 C20 C13 173.4(2) . . . . ?
C17 C13 C20 O6 -164.5(2) . . . . ?
C14 C13 C20 O6 72.8(3) . . . . ?
C12 C13 C20 O6 -41.8(3) . . . . ?
C17 C13 C20 O7 15.3(3) . . . . ?
C14 C13 C20 O7 -107.4(2) . . . . ?
C12 C13 C20 O7 138.01(19) . . . . ?
C20 O7 C21 C22 -168.0(3) . . . . ?
C8 N1 C23 C24 -100.1(3) . . . . ?
C1 N1 C23 C24 79.3(3) . . . . ?
N1 C23 C24 C29 56.6(3) . . . . ?
N1 C23 C24 C25 -125.4(2) . . . . ?
C29 C24 C25 C26 1.0(4) . . . . ?
C23 C24 C25 C26 -177.1(2) . . . . ?
C24 C25 C26 C27 0.1(4) . . . . ?
C25 C26 C27 C28 -1.2(5) . . . . ?
C26 C27 C28 C29 1.1(5) . . . . ?
C27 C28 C29 C24 0.0(4) . . . . ?
C25 C24 C29 C28 -1.0(4) . . . . ?
C23 C24 C29 C28 177.0(2) . . . . ?
